data_4501190
loop_
_publ_author_name
'Nath, Naba K.'
'Kumar, S. Sudalai'
'Nangia, Ashwini'

_publ_section_title
;
 Neutral and Zwitterionic Polymorphs of 2-(p-Tolylamino)nicotinic Acid
;
_journal_issue 10
_journal_name_full 'Crystal Growth &amp; Design'
_journal_page_first 4594
_journal_paper_doi 10.1021/cg200853u
_journal_volume 11
_journal_year 2011
_chemical_formula_sum 'C13 H12 N2 O2'
_chemical_formula_weight 228.25
_space_group_IT_number 61
_symmetry_cell_setting orthorhombic
_symmetry_space_group_name_Hall '-P 2ac 2ab'
_symmetry_space_group_name_H-M 'P b c a'
_atom_sites_solution_hydrogens geom
_atom_sites_solution_primary direct
_atom_sites_solution_secondary difmap
_audit_creation_method SHELXL-97
_cell_angle_alpha 90.00
_cell_angle_beta 90.00
_cell_angle_gamma 90.00
_cell_formula_units_Z 8
_cell_length_a 14.2565(16)
_cell_length_b 10.7542(15)
_cell_length_c 14.769(3)
_cell_measurement_reflns_used 391
_cell_measurement_temperature 100
_cell_measurement_theta_max 34.7532
_cell_measurement_theta_min 3.3682
_cell_volume 2264.3(6)
_computing_cell_refinement
;
 CrysAlisPro, Oxford Diffraction Ltd.,
 Version 1.171.33.48 (release 15-09-2009 CrysAlis171 .NET)
 (compiled Sep 15 2009,11:49:04)
;
_computing_data_collection
;
 CrysAlisPro, Oxford Diffraction Ltd.,
 Version 1.171.33.48 (release 15-09-2009 CrysAlis171 .NET)
 (compiled Sep 15 2009,11:49:04)
;
_computing_data_reduction
;
 CrysAlisPro, Oxford Diffraction Ltd.,
 Version 1.171.33.48 (release 15-09-2009 CrysAlis171 .NET)
 (compiled Sep 15 2009,11:49:04)
;
_computing_molecular_graphics
;
 OLEX2: a complete structure solution, refinement and analysis program.
 Dolomanov et al., J. Appl. Cryst. (2009). 42, 339-341
;
_computing_publication_material
;
 OLEX2: a complete structure solution, refinement and analysis program.
 Dolomanov et al., J. Appl. Cryst. (2009). 42, 339-341
;
_computing_structure_refinement 'SHELXL-97 (Sheldrick, 1997)'
_computing_structure_solution 'SHELXS-97 (Sheldrick, 1990)'
_diffrn_ambient_temperature 100
_diffrn_detector_area_resol_mean 16.3291
_diffrn_measured_fraction_theta_full 0.999
_diffrn_measured_fraction_theta_max 0.999
_diffrn_measurement_details
;
 1 omega 16.00 66.00 1.0000 5.0000
 omega____ theta____ kappa____ phi______ frames
 - 32.5154 77.0000 -180.0000 50
;
_diffrn_measurement_device_type 'Xcalibur, Eos, Gemini'
_diffrn_measurement_method '\w scans'
_diffrn_orient_matrix_UB_11 -0.005861633
_diffrn_orient_matrix_UB_12 -0.0215246834
_diffrn_orient_matrix_UB_13 -0.0438099349
_diffrn_orient_matrix_UB_21 0.0057287707
_diffrn_orient_matrix_UB_22 0.0448767729
_diffrn_orient_matrix_UB_23 -0.0208979537
_diffrn_orient_matrix_UB_31 0.0655730114
_diffrn_orient_matrix_UB_32 -0.005683902
_diffrn_orient_matrix_UB_33 -0.0020945775
_diffrn_radiation_monochromator graphite
_diffrn_radiation_source 'fine-focus sealed tube'
_diffrn_radiation_type 'Mo K\a'
_diffrn_radiation_wavelength 0.7107
_diffrn_reflns_av_R_equivalents 0.0563
_diffrn_reflns_av_sigmaI/netI 0.0887
_diffrn_reflns_limit_h_max 21
_diffrn_reflns_limit_h_min -17
_diffrn_reflns_limit_k_max 16
_diffrn_reflns_limit_k_min -16
_diffrn_reflns_limit_l_max 22
_diffrn_reflns_limit_l_min -10
_diffrn_reflns_number 10798
_diffrn_reflns_theta_full 33.14
_diffrn_reflns_theta_max 33.14
_diffrn_reflns_theta_min 3.43
_exptl_absorpt_coefficient_mu 0.092
_exptl_absorpt_correction_T_max 1.0
_exptl_absorpt_correction_T_min 0.89591
_exptl_absorpt_correction_type multi-scan
_exptl_absorpt_process_details
;
 CrysAlisPro, Oxford Diffraction Ltd.,
 Version 1.171.33.48 (release 15-09-2009 CrysAlis171 .NET)
 (compiled Sep 15 2009,11:49:04)
 Empirical absorption correction using spherical harmonics,
 implemented in SCALE3 ABSPACK scaling algorithm.
;
_exptl_crystal_density_diffrn 1.339
_exptl_crystal_density_method 'not measured'
_exptl_crystal_F_000 960
_exptl_crystal_size_max 0.42
_exptl_crystal_size_mid 0.40
_exptl_crystal_size_min 0.22
_refine_diff_density_max 0.319
_refine_diff_density_min -0.260
_refine_diff_density_rms 0.055
_refine_ls_extinction_method none
_refine_ls_goodness_of_fit_ref 0.872
_refine_ls_hydrogen_treatment mixed
_refine_ls_matrix_type full
_refine_ls_number_parameters 163
_refine_ls_number_reflns 4319
_refine_ls_number_restraints 0
_refine_ls_restrained_S_all 0.872
_refine_ls_R_factor_all 0.1081
_refine_ls_R_factor_gt 0.0497
_refine_ls_shift/su_max 0.001
_refine_ls_shift/su_mean 0.000
_refine_ls_structure_factor_coef Fsqd
_refine_ls_weighting_details
;
calc w=1/[\s^2^(Fo^2^)+(0.0510P)^2^+0.0000P] where P=(Fo^2^+2Fc^2^)/3
;
_refine_ls_weighting_scheme calc
_refine_ls_wR_factor_gt 0.1026
_refine_ls_wR_factor_ref 0.1144
_reflns_number_gt 2306
_reflns_number_total 4319
_reflns_threshold_expression >2sigma(I)
_cod_data_source_file cg200853u_si_002.cif
_cod_data_source_block Form-II
_cod_depositor_comments
;
The following automatic conversions were performed:

'_symmetry_cell_setting' value 'Orthorhombic' changed to
'orthorhombic' according to
/home/saulius/struct/CIF-dictionaries/cif_core.dic dictionary named
'cif_core.dic' version 2.4.1 from 2010-06-29.

Automatic conversion script
Id: cif_fix_values 1715 2011-07-08 13:25:40Z adriana 
;
_cod_database_code 4501190

loop_
_symmetry_equiv_pos_as_xyz
'x+1/2, -y+1/2, -z'
'-x, -y, -z'
'x, y, z'
'x-1/2, y, -z-1/2'
'-x, y+1/2, -z+1/2'
'x, -y-1/2, z-1/2'
'-x+1/2, -y, z+1/2'
'-x-1/2, y-1/2, z'

loop_
_atom_site_label
_atom_site_type_symbol
_atom_site_fract_x
_atom_site_fract_y
_atom_site_fract_z
_atom_site_U_iso_or_equiv
_atom_site_adp_type
_atom_site_occupancy
_atom_site_symmetry_multiplicity
_atom_site_calc_flag
_atom_site_refinement_flags
C2 C 0.16998(8) 0.79818(12) 1.01265(9) 0.0154(3) Uani 1 1 d .
O1 O 0.33332(6) 0.81392(9) 1.01808(7) 0.0237(2) Uani 1 1 d .
N2 N 0.08905(7) 0.65684(11) 0.91215(9) 0.0200(3) Uani 1 1 d .
N1 N 0.00111(6) 0.79094(10) 1.00302(8) 0.0152(2) Uani 1 1 d .
O2 O 0.27368(6) 0.65280(10) 0.94177(8) 0.0273(3) Uani 1 1 d .
C6 C 0.08559(8) 0.74847(12) 0.97531(9) 0.0147(3) Uani 1 1 d .
C10 C -0.13341(8) 0.48553(13) 0.77002(10) 0.0184(3) Uani 1 1 d .
C5 C -0.00191(9) 0.88072(12) 1.06623(10) 0.0175(3) Uani 1 1 d .
H5 H -0.0605 0.9087 1.0850 0.021 Uiso 1 1 calc R
C1 C 0.26304(8) 0.74730(13) 0.98664(10) 0.0175(3) Uani 1 1 d .
C7 C 0.01254(8) 0.60178(12) 0.86504(9) 0.0159(3) Uani 1 1 d .
C3 C 0.16337(8) 0.89146(12) 1.07658(10) 0.0182(3) Uani 1 1 d .
H3 H 0.2177 0.9261 1.1007 0.022 Uiso 1 1 calc R
C9 C -0.12363(8) 0.61402(13) 0.76935(10) 0.0183(3) Uani 1 1 d .
H9 H -0.1664 0.6621 0.7372 0.022 Uiso 1 1 calc R
C8 C -0.05110(8) 0.67199(12) 0.81586(10) 0.0178(3) Uani 1 1 d .
H8 H -0.0452 0.7581 0.8140 0.021 Uiso 1 1 calc R
C11 C -0.06777(9) 0.41644(13) 0.81799(11) 0.0215(3) Uani 1 1 d .
H11 H -0.0724 0.3302 0.8185 0.026 Uiso 1 1 calc R
C12 C 0.00468(9) 0.47357(12) 0.86529(10) 0.0200(3) Uani 1 1 d .
H12 H 0.0478 0.4256 0.8971 0.024 Uiso 1 1 calc R
C4 C 0.07627(8) 0.93394(12) 1.10507(10) 0.0192(3) Uani 1 1 d .
H4 H 0.0709 0.9959 1.1487 0.023 Uiso 1 1 calc R
C13 C -0.21343(9) 0.42285(15) 0.72084(12) 0.0289(4) Uani 1 1 d .
H13C H -0.2703 0.4337 0.7547 0.043 Uiso 1 1 calc R
H13B H -0.2003 0.3357 0.7147 0.043 Uiso 1 1 calc R
H13A H -0.2206 0.4593 0.6619 0.043 Uiso 1 1 calc R
H2 H 0.1441(11) 0.6251(15) 0.9069(11) 0.032(4) Uiso 1 1 d .
H1 H 0.3945(16) 0.771(2) 1.0126(16) 0.079(7) Uiso 1 1 d .

loop_
_atom_site_aniso_label
_atom_site_aniso_U_11
_atom_site_aniso_U_22
_atom_site_aniso_U_33
_atom_site_aniso_U_23
_atom_site_aniso_U_13
_atom_site_aniso_U_12
C2 0.0101(5) 0.0185(6) 0.0175(7) 0.0010(5) 0.0004(5) -0.0002(4)
O1 0.0096(4) 0.0286(6) 0.0330(6) -0.0077(5) -0.0019(4) -0.0005(4)
N2 0.0099(5) 0.0245(6) 0.0255(7) -0.0090(5) -0.0009(4) 0.0014(4)
N1 0.0109(4) 0.0166(5) 0.0183(6) 0.0002(5) 0.0001(4) 0.0006(4)
O2 0.0130(4) 0.0308(6) 0.0381(7) -0.0141(5) 0.0005(4) 0.0021(4)
C6 0.0113(5) 0.0170(6) 0.0158(7) 0.0018(5) -0.0001(5) -0.0003(4)
C10 0.0140(6) 0.0233(7) 0.0179(7) -0.0023(6) 0.0016(5) -0.0034(5)
C5 0.0137(5) 0.0195(6) 0.0192(7) 0.0002(6) 0.0018(5) 0.0025(5)
C1 0.0102(5) 0.0239(7) 0.0184(7) 0.0012(6) 0.0000(5) -0.0004(5)
C7 0.0119(5) 0.0202(6) 0.0155(7) -0.0039(6) 0.0012(5) -0.0012(5)
C3 0.0132(5) 0.0207(7) 0.0206(7) 0.0011(6) -0.0025(5) -0.0022(5)
C9 0.0151(6) 0.0225(7) 0.0172(7) -0.0001(6) -0.0016(5) 0.0028(5)
C8 0.0162(5) 0.0159(6) 0.0213(7) -0.0008(6) 0.0014(5) -0.0004(5)
C11 0.0219(6) 0.0155(6) 0.0270(8) -0.0009(6) 0.0017(5) -0.0028(5)
C12 0.0170(6) 0.0192(7) 0.0238(8) 0.0021(6) -0.0017(5) 0.0013(5)
C4 0.0160(6) 0.0205(7) 0.0211(7) -0.0048(6) -0.0002(5) 0.0016(5)
C13 0.0235(7) 0.0325(8) 0.0308(10) -0.0076(7) -0.0042(6) -0.0068(6)

loop_
_atom_type_symbol
_atom_type_description
_atom_type_scat_dispersion_real
_atom_type_scat_dispersion_imag
_atom_type_scat_source
H H 0.0000 0.0000 'International Tables Vol C Tables 4.2.6.8 and 6.1.1.4'
N N 0.0061 0.0033 'International Tables Vol C Tables 4.2.6.8 and 6.1.1.4'
C C 0.0033 0.0016 'International Tables Vol C Tables 4.2.6.8 and 6.1.1.4'
O O 0.0106 0.0060 'International Tables Vol C Tables 4.2.6.8 and 6.1.1.4'

loop_
_geom_angle_atom_site_label_1
_geom_angle_atom_site_label_2
_geom_angle_atom_site_label_3
_geom_angle
C2 C3 H3 119.8
C2 C3 C4 120.48(12)
O1 C1 C2 112.84(12)
N2 C6 C2 120.44(11)
N1 C6 C2 120.50(12)
N1 C6 N2 119.05(11)
N1 C5 H5 117.9
N1 C5 C4 124.17(12)
O2 C1 C2 123.85(11)
O2 C1 O1 123.30(11)
C6 C2 C1 120.99(12)
C6 N2 C7 127.60(11)
C6 N2 H2 112.6(11)
C10 C9 H9 119.4
C10 C9 C8 121.18(12)
C10 C11 H11 119.3
C10 C11 C12 121.37(13)
C10 C13 H13C 109.5
C10 C13 H13B 109.5
C10 C13 H13A 109.5
C5 N1 C6 118.80(10)
C5 C4 C3 117.43(13)
C5 C4 H4 121.3
C1 O1 H1 112.7(13)
C7 N2 H2 119.4(11)
C7 C8 C9 120.13(12)
C7 C8 H8 119.9
C7 C12 C11 119.95(13)
C7 C12 H12 120.0
C3 C2 C6 118.61(11)
C3 C2 C1 120.35(11)
C3 C4 H4 121.3
C9 C10 C11 117.91(12)
C9 C10 C13 121.08(13)
C9 C8 H8 119.9
C8 C7 N2 122.10(12)
C8 C9 H9 119.4
C11 C10 C13 121.01(13)
C11 C12 H12 120.0
C12 C7 N2 118.40(12)
C12 C7 C8 119.43(12)
C12 C11 H11 119.3
C4 C5 H5 117.9
C4 C3 H3 119.8
H13C C13 H13B 109.5
H13C C13 H13A 109.5
H13B C13 H13A 109.5

loop_
_geom_bond_atom_site_label_1
_geom_bond_atom_site_label_2
_geom_bond_distance
C2 C6 1.4273(16)
C2 C1 1.4856(17)
C2 C3 1.3808(19)
O1 C1 1.3163(15)
O1 H1 0.99(2)
N2 C6 1.3577(18)
N2 C7 1.4230(16)
N2 H2 0.859(15)
N1 C6 1.3516(15)
N1 C5 1.3438(17)
O2 C1 1.2227(17)
C10 C9 1.3889(18)
C10 C11 1.3891(19)
C10 C13 1.5111(19)
C5 H5 0.9300
C5 C4 1.3779(18)
C7 C8 1.3858(18)
C7 C12 1.3834(18)
C3 H3 0.9300
C3 C4 1.3884(17)
C9 H9 0.9300
C9 C8 1.3891(18)
C8 H8 0.9300
C11 H11 0.9300
C11 C12 1.3901(19)
C12 H12 0.9300
C4 H4 0.9300
C13 H13C 0.9600
C13 H13B 0.9600
C13 H13A 0.9600

loop_
_cod_related_entry_id
_cod_related_entry_database
_cod_related_entry_code
1 ChemSpider 4458841
